data_7247273
loop_
_publ_author_name
'Liang, Yu-Jie'
'Liu, Liu'
'Yao, Jun'
'Deng, Min'
'Xu, Quan-Qing'
'Zhu, Ai-Xin'
'Huang, Bo'

_publ_section_title
;
 Two flexible zinc--triazole--dicarboxylate frameworks: breathing
 behaviors for CO2 uptake and dye adsorption properties
;
_journal_issue 36
_journal_name_full CrystEngComm
_journal_page_first 5174
_journal_page_last 5183
_journal_paper_doi 10.1039/D3CE00787A
_journal_volume 25
_journal_year 2023
_chemical_formula_sum 'C17 H21 N7 O7 S2 Zn2'
_chemical_formula_weight 630.30
_space_group_crystal_system tetragonal
_space_group_IT_number 130
_space_group_name_Hall '-P 4a 2ac'
_space_group_name_H-M_alt 'P 4/n c c :2'
_atom_sites_solution_hydrogens geom
_audit_creation_method SHELXL-2018/3
_audit_update_record
;
2023-08-07 deposited with the CCDC.	2023-08-30 downloaded from the CCDC.
;
_cell_angle_alpha 90
_cell_angle_beta 90
_cell_angle_gamma 90
_cell_formula_units_Z 8
_cell_length_a 13.3634(4)
_cell_length_b 13.3634(4)
_cell_length_c 30.7634(9)
_cell_measurement_reflns_used 9746
_cell_measurement_temperature 299(2)
_cell_measurement_theta_max 77.43
_cell_measurement_theta_min 5.49
_cell_volume 5493.7(3)
_computing_cell_refinement 'SAINT v8.37A (Bruker, 2015)'
_computing_data_collection 'Bruker APEX-II CCD'
_computing_data_reduction 'SAINT v8.37A (Bruker, 2015)'
_computing_molecular_graphics 'DIAMOND (Brandenburg, 1999)'
_computing_publication_material 'DIAMOND (Brandenburg, 1999)'
_computing_structure_refinement 'SHELXL-2018/3 (Sheldrick, 2018)'
_computing_structure_solution 'SHELXT 2014/5 (Sheldrick, 2014)'
_diffrn_ambient_temperature 299(2)
_diffrn_measured_fraction_theta_full 0.988
_diffrn_measured_fraction_theta_max 0.989
_diffrn_measurement_device_type 'Bruker APEX-II CCD'
_diffrn_measurement_method '\f and \w scans'
_diffrn_radiation_type CuK\a
_diffrn_radiation_wavelength 1.54178
_diffrn_reflns_av_R_equivalents 0.0390
_diffrn_reflns_av_unetI/netI 0.0163
_diffrn_reflns_Laue_measured_fraction_full 0.988
_diffrn_reflns_Laue_measured_fraction_max 0.989
_diffrn_reflns_limit_h_max 16
_diffrn_reflns_limit_h_min -16
_diffrn_reflns_limit_k_max 13
_diffrn_reflns_limit_k_min -16
_diffrn_reflns_limit_l_max 38
_diffrn_reflns_limit_l_min -38
_diffrn_reflns_number 67790
_diffrn_reflns_point_group_measured_fraction_full 0.988
_diffrn_reflns_point_group_measured_fraction_max 0.989
_diffrn_reflns_theta_full 67.679
_diffrn_reflns_theta_max 77.682
_diffrn_reflns_theta_min 5.494
_exptl_absorpt_coefficient_mu 3.990
_exptl_absorpt_correction_T_max 0.7541
_exptl_absorpt_correction_T_min 0.6037
_exptl_absorpt_correction_type multi-scan
_exptl_absorpt_process_details SADABS
_exptl_crystal_colour colorless
_exptl_crystal_density_diffrn 1.524
_exptl_crystal_description hexagonal
_exptl_crystal_F_000 2080
_exptl_crystal_size_max 0.280
_exptl_crystal_size_mid 0.260
_exptl_crystal_size_min 0.250
_refine_diff_density_max 0.453
_refine_diff_density_min -0.375
_refine_diff_density_rms 0.064
_refine_ls_extinction_method none
_refine_ls_goodness_of_fit_ref 1.081
_refine_ls_hydrogen_treatment constr
_refine_ls_matrix_type full
_refine_ls_number_parameters 155
_refine_ls_number_reflns 2904
_refine_ls_number_restraints 0
_refine_ls_restrained_S_all 1.081
_refine_ls_R_factor_all 0.0412
_refine_ls_R_factor_gt 0.0399
_refine_ls_shift/su_max 0.001
_refine_ls_shift/su_mean 0.000
_refine_ls_structure_factor_coef Fsqd
_refine_ls_weighting_details 'w=1/[\s^2^(Fo^2^)+(0.0603P)^2^+6.7314P] where P=(Fo^2^+2Fc^2^)/3'
_refine_ls_weighting_scheme calc
_refine_ls_wR_factor_gt 0.1210
_refine_ls_wR_factor_ref 0.1221
_reflns_Friedel_coverage 0.000
_reflns_number_gt 2756
_reflns_number_total 2904
_reflns_threshold_expression 'I > 2\s(I)'
_cod_data_source_file d3ce00787a2.cif
_cod_data_source_block MOF-2
_cod_depositor_comments 'Adding full bibliography for 7247272--7247273.cif.'
_cod_original_cell_volume 5493.7(4)
_cod_original_sg_symbol_H-M 'P 4/n c c'
_cod_database_code 7247273
_shelx_shelxl_version_number 2018/3
_shelx_space_group_comment
;
The symmetry employed for this shelxl refinement is uniquely defined
by the following loop, which should always be used as a source of
symmetry information in preference to the above space-group names.
They are only intended as comments.
;
_shelx_estimated_absorpt_t_min 0.417
_shelx_estimated_absorpt_t_max 0.451
_exptl_absorpt_special_details
;
SADABS-2016/2 (Bruker,2016/2) was used for absorption correction.
wR2(int) was 0.1178 before and 0.0642 after correction.
The Ratio of minimum to maximum transmission is 0.8006.
The \l/2 correction factor is Not present.
;

loop_
_space_group_symop_operation_xyz
'x, y, z'
'-x+1/2, -y+1/2, z'
'-y+1/2, x, z'
'y, -x+1/2, z'
'-x, y+1/2, -z+1/2'
'x+1/2, -y, -z+1/2'
'y+1/2, x+1/2, -z+1/2'
'-y, -x, -z+1/2'
'-x, -y, -z'
'x-1/2, y-1/2, -z'
'y-1/2, -x, -z'
'-y, x-1/2, -z'
'x, -y-1/2, z-1/2'
'-x-1/2, y, z-1/2'
'-y-1/2, -x-1/2, z-1/2'
'y, x, z-1/2'

loop_
_atom_site_label
_atom_site_type_symbol
_atom_site_fract_x
_atom_site_fract_y
_atom_site_fract_z
_atom_site_U_iso_or_equiv
_atom_site_adp_type
_atom_site_occupancy
_atom_site_site_symmetry_order
_atom_site_calc_flag
_atom_site_refinement_flags_posn
_atom_site_refinement_flags_adp
_atom_site_refinement_flags_occupancy
_atom_site_disorder_assembly
_atom_site_disorder_group
Zn1 Zn 0.47709(2) 0.91288(2) 0.54761(2) 0.03281(15) Uani 1 1 d . . . . .
S1 S 0.5504(3) 0.8486(3) 0.70881(7) 0.0774(17) Uani 0.480(13) 1 d . . P A 1
C3 C 0.4111(9) 0.9790(11) 0.7029(3) 0.068(2) Uani 0.480(13) 1 d . . P A 1
C5 C 0.3290(19) 1.0556(15) 0.6848(5) 0.139(8) Uani 0.480(13) 1 d . . P A 1
H5A H 0.295209 1.086748 0.708805 0.209 Uiso 0.480(13) 1 calc R U P A 1
H5B H 0.361204 1.105901 0.667504 0.209 Uiso 0.480(13) 1 calc R U P A 1
H5C H 0.281307 1.020005 0.667334 0.209 Uiso 0.480(13) 1 calc R U P A 1
S1' S 0.3771(3) 1.0225(2) 0.69096(7) 0.0818(17) Uani 0.520(13) 1 d . . P A 2
C3' C 0.5059(12) 0.8848(9) 0.7111(3) 0.069(2) Uani 0.520(13) 1 d . . P A 2
C5' C 0.5810(13) 0.7995(18) 0.7089(4) 0.141(8) Uani 0.520(13) 1 d . . P A 2
H5'A H 0.599559 0.779917 0.737809 0.212 Uiso 0.520(13) 1 calc R U P A 2
H5'B H 0.551469 0.743636 0.694082 0.212 Uiso 0.520(13) 1 calc R U P A 2
H5'C H 0.639437 0.821230 0.693371 0.212 Uiso 0.520(13) 1 calc R U P A 2
C1 C 0.4827(3) 0.9130(3) 0.62989(11) 0.0603(9) Uani 1 1 d . . . . .
C2 C 0.4670(3) 0.9273(3) 0.67764(10) 0.0609(9) Uani 1 1 d . . . . .
C4 C 0.4126(4) 0.9822(4) 0.74654(16) 0.100(2) Uani 1 1 d . . . . .
N2 N 0.46233(15) 0.62563(16) 0.49596(7) 0.0365(4) Uani 1 1 d . . . . .
N1 N 0.52147(16) 0.60734(16) 0.53146(7) 0.0367(4) Uani 1 1 d . . . . .
N3 N 0.48270(17) 0.76771(15) 0.53116(7) 0.0381(5) Uani 1 1 d . . . . .
O2 O 0.4224(2) 0.9565(2) 0.60458(8) 0.0703(7) Uani 1 1 d . . . . .
O1 O 0.5525(2) 0.8609(2) 0.61695(7) 0.0716(7) Uani 1 1 d . . . . .
C7 C 0.4410(2) 0.72144(18) 0.49713(9) 0.0408(6) Uani 1 1 d . . . . .
H7A H 0.401271 0.753570 0.476595 0.049 Uiso 1 1 calc R U . . .
C6 C 0.5331(2) 0.6938(2) 0.55138(8) 0.0394(6) Uani 1 1 d . . . . .
H6A H 0.571461 0.702713 0.576321 0.047 Uiso 1 1 calc R U . . .

loop_
_atom_site_aniso_label
_atom_site_aniso_U_11
_atom_site_aniso_U_22
_atom_site_aniso_U_33
_atom_site_aniso_U_23
_atom_site_aniso_U_13
_atom_site_aniso_U_12
Zn1 0.0373(2) 0.0342(2) 0.0269(2) 0.00196(11) -0.00192(11) -0.00236(12)
S1 0.082(3) 0.113(3) 0.0374(10) -0.0101(14) 0.0075(12) 0.028(2)
C3 0.087(6) 0.077(6) 0.039(5) 0.008(4) -0.006(4) 0.013(5)
C5 0.196(17) 0.160(15) 0.062(7) 0.000(7) -0.011(8) 0.094(15)
S1' 0.120(3) 0.091(3) 0.0345(13) -0.0005(13) 0.0057(14) 0.0254(19)
C3' 0.081(6) 0.080(6) 0.047(4) -0.007(4) 0.001(4) 0.012(5)
C5' 0.158(15) 0.204(17) 0.062(6) -0.012(8) 0.011(6) 0.110(15)
C1 0.080(2) 0.065(2) 0.0356(16) -0.0050(14) 0.0064(15) -0.0219(17)
C2 0.078(2) 0.074(2) 0.0316(15) -0.0060(14) 0.0069(14) -0.0095(18)
C4 0.127(4) 0.137(4) 0.037(2) -0.019(3) 0.018(3) -0.046(3)
N2 0.0390(11) 0.0381(11) 0.0323(10) -0.0036(8) -0.0067(8) 0.0002(8)
N1 0.0403(11) 0.0385(11) 0.0311(10) -0.0025(8) -0.0045(8) 0.0024(9)
N3 0.0457(12) 0.0326(11) 0.0359(10) 0.0019(8) -0.0060(9) -0.0015(8)
O2 0.0897(18) 0.0885(18) 0.0327(11) -0.0034(11) 0.0038(11) -0.0039(15)
O1 0.0977(19) 0.0787(16) 0.0383(11) -0.0122(11) 0.0150(12) -0.0105(15)
C7 0.0480(14) 0.0356(13) 0.0388(12) -0.0022(10) -0.0120(11) 0.0014(10)
C6 0.0428(14) 0.0387(14) 0.0368(13) -0.0026(10) -0.0105(10) 0.0024(11)

loop_
_atom_type_symbol
_atom_type_description
_atom_type_scat_dispersion_real
_atom_type_scat_dispersion_imag
_atom_type_scat_source
C C 0.0181 0.0091 'International Tables Vol C Tables 4.2.6.8 and 6.1.1.4'
H H 0.0000 0.0000 'International Tables Vol C Tables 4.2.6.8 and 6.1.1.4'
N N 0.0311 0.0180 'International Tables Vol C Tables 4.2.6.8 and 6.1.1.4'
O O 0.0492 0.0322 'International Tables Vol C Tables 4.2.6.8 and 6.1.1.4'
S S 0.3331 0.5567 'International Tables Vol C Tables 4.2.6.8 and 6.1.1.4'
Zn Zn -1.5491 0.6778 'International Tables Vol C Tables 4.2.6.8 and 6.1.1.4'

loop_
_geom_angle_atom_site_label_1
_geom_angle_atom_site_label_2
_geom_angle_atom_site_label_3
_geom_angle
_geom_angle_site_symmetry_1
_geom_angle_site_symmetry_3
_geom_angle_publ_flag
O2 Zn1 N1 114.09(10) . 4_565 ?
O2 Zn1 N3 121.34(10) . . ?
N1 Zn1 N3 109.09(9) 4_565 . ?
O2 Zn1 N2 103.78(10) . 12_666 ?
N1 Zn1 N2 106.28(9) 4_565 12_666 ?
N3 Zn1 N2 100.00(9) . 12_666 ?
O2 Zn1 O1 57.89(11) . . ?
N1 Zn1 O1 89.00(9) 4_565 . ?
N3 Zn1 O1 86.00(9) . . ?
N2 Zn1 O1 160.41(9) 12_666 . ?
O2 Zn1 C1 29.41(13) . . ?
N1 Zn1 C1 102.75(10) 4_565 . ?
N3 Zn1 C1 104.57(10) . . ?
N2 Zn1 C1 132.85(12) 12_666 . ?
O1 Zn1 C1 28.48(11) . . ?
C2 S1 C4 79.8(3) . 7_456 ?
C2 C3 C4 128.0(13) . . ?
C2 C3 C5 122.3(9) . . ?
C4 C3 C5 109.7(11) . . ?
C3 C5 H5A 109.5 . . ?
C3 C5 H5B 109.5 . . ?
H5A C5 H5B 109.5 . . ?
C3 C5 H5C 109.5 . . ?
H5A C5 H5C 109.5 . . ?
H5B C5 H5C 109.5 . . ?
C2 S1' C4 80.4(3) . . ?
C2 C3' C5' 124.1(11) . . ?
C2 C3' C4 122.7(13) . 7_456 ?
C5' C3' C4 113.1(10) . 7_456 ?
C3' C5' H5'A 109.5 . . ?
C3' C5' H5'B 109.5 . . ?
H5'A C5' H5'B 109.5 . . ?
C3' C5' H5'C 109.5 . . ?
H5'A C5' H5'C 109.5 . . ?
H5'B C5' H5'C 109.5 . . ?
O1 C1 O2 123.0(3) . . ?
O1 C1 C2 119.8(4) . . ?
O2 C1 C2 117.2(4) . . ?
O1 C1 Zn1 72.5(2) . . ?
O2 C1 Zn1 50.57(17) . . ?
C2 C1 Zn1 167.8(3) . . ?
C3 C2 C1 138.3(8) . . ?
C3' C2 C1 132.3(8) . . ?
C3' C2 S1' 113.6(7) . . ?
C1 C2 S1' 114.1(3) . . ?
C3 C2 S1 110.6(7) . . ?
C1 C2 S1 111.1(3) . . ?
C3 C4 C4 98.5(8) . 7_456 ?
C3 C4 C3' 160.0(9) . 7_456 ?
C4 C4 C3' 101.3(8) 7_456 7_456 ?
C4 C4 S1' 121.9(5) 7_456 . ?
C3' C4 S1' 136.8(8) 7_456 . ?
C3 C4 S1 138.4(8) . 7_456 ?
C4 C4 S1 123.1(5) 7_456 7_456 ?
C3' C4 S1 22.0(7) 7_456 7_456 ?
S1' C4 S1 115.0(3) . 7_456 ?
C7 N2 N1 106.1(2) . . ?
C7 N2 Zn1 127.40(17) . 11_566 ?
N1 N2 Zn1 126.42(16) . 11_566 ?
C6 N1 N2 106.4(2) . . ?
C6 N1 Zn1 126.33(17) . 3_655 ?
N2 N1 Zn1 127.07(16) . 3_655 ?
C7 N3 C6 103.3(2) . . ?
C7 N3 Zn1 128.96(17) . . ?
C6 N3 Zn1 127.66(17) . . ?
C1 O2 Zn1 100.0(2) . . ?
C1 O1 Zn1 79.1(2) . . ?
N2 C7 N3 112.4(2) . . ?
N2 C7 H7A 123.8 . . ?
N3 C7 H7A 123.8 . . ?
N1 C6 N3 111.6(2) . . ?
N1 C6 H6A 124.2 . . ?
N3 C6 H6A 124.2 . . ?

loop_
_geom_bond_atom_site_label_1
_geom_bond_atom_site_label_2
_geom_bond_distance
_geom_bond_site_symmetry_2
_geom_bond_publ_flag
Zn1 O2 1.986(2) . ?
Zn1 N1 2.011(2) 4_565 ?
Zn1 N3 2.006(2) . ?
Zn1 N2 2.029(2) 12_666 ?
Zn1 O1 2.459(3) . ?
Zn1 C1 2.532(3) . ?
S1 C2 1.808(6) . ?
S1 C4 1.856(6) 7_456 ?
C3 C2 1.280(11) . ?
C3 C4 1.344(11) . ?
C3 C5 1.60(3) . ?
C5 H5A 0.9600 . ?
C5 H5B 0.9600 . ?
C5 H5C 0.9600 . ?
S1' C2 1.797(5) . ?
S1' C4 1.854(6) . ?
C3' C2 1.286(12) . ?
C3' C5' 1.52(3) . ?
C3' C4 1.390(12) 7_456 ?
C5' H5'A 0.9600 . ?
C5' H5'B 0.9600 . ?
C5' H5'C 0.9600 . ?
C1 O1 1.230(5) . ?
C1 O2 1.263(5) . ?
C1 C2 1.496(4) . ?
C4 C4 1.333(12) 7_456 ?
N2 C7 1.312(3) . ?
N2 N1 1.370(3) . ?
N1 C6 1.317(3) . ?
N3 C7 1.338(3) . ?
N3 C6 1.348(3) . ?
C7 H7A 0.9300 . ?
C6 H6A 0.9300 . ?
